data_2015175
loop_
_publ_author_name
'Artur Sikorski'
'Karol Krzymi\'nski'
'Agnieszka Nizio\/lek'
'Jerzy B\/la\.zejowski'

_publ_section_title
;
 9-(2,6-Difluorophenoxycarbonyl)-10-methylacridinium
 trifluoromethanesulfonate and its precursor 2,6-difluorophenyl
 acridine-9-carboxylate: C---H&#x00B7;&#x00B7;&#x00B7;O,
 C---F&#x00B7;&#x00B7;&#x00B7;\p, S---O&#x00B7;&#x00B7;&#x00B7;\p and
 \p--\p stacking interactions
;
_journal_coeditor_code LN1184
_journal_issue 12
_journal_name_full 'Acta Crystallographica Section C'
_journal_page_first o690
_journal_page_last o694
_journal_paper_doi 10.1107/S0108270105033779
_journal_volume 61
_journal_year 2005
_chemical_formula_iupac 'C20 H11 F2 N O2'
_chemical_formula_moiety 'C20 H11 F2 N O2'
_chemical_formula_sum 'C20 H11 F2 N O2'
_chemical_formula_weight 335.30
_chemical_name_systematic
;
2,6-difluorophenyl acridine-9-carboxylate
;
_space_group_IT_number 2
_symmetry_cell_setting triclinic
_symmetry_space_group_name_Hall '-P 1'
_symmetry_space_group_name_H-M 'P -1'
_atom_sites_solution_hydrogens geom
_atom_sites_solution_primary direct
_atom_sites_solution_secondary difmap
_cell_angle_alpha 69.94(3)
_cell_angle_beta 77.80(3)
_cell_angle_gamma 72.16(3)
_cell_formula_units_Z 2
_cell_length_a 8.306(2)
_cell_length_b 9.057(2)
_cell_length_c 11.423(2)
_cell_measurement_reflns_used 50
_cell_measurement_temperature 290(2)
_cell_measurement_theta_max 25.00
_cell_measurement_theta_min 2.46
_cell_volume 762.9(3)
_computing_cell_refinement 'KM-4 Software'
_computing_data_collection 'KM-4 Software (Kuma Diffraction, 1989)'
_computing_data_reduction 'KM-4 Software'
_computing_molecular_graphics 'ORTEPII (Johnson, 1976)'
_computing_publication_material 'SHELXL97 and PLATON (Spek, 2003)'
_computing_structure_refinement 'SHELXL97 (Sheldrick, 1997)'
_computing_structure_solution 'SHELXS97 (Sheldrick, 1997)'
_diffrn_ambient_temperature 290(2)
_diffrn_measured_fraction_theta_full 0.999
_diffrn_measured_fraction_theta_max 0.999
_diffrn_measurement_device_type 'Kuma KM-4'
_diffrn_measurement_method \q/2\q
_diffrn_radiation_monochromator graphite
_diffrn_radiation_source 'fine-focus sealed tube'
_diffrn_radiation_type MoK\a
_diffrn_radiation_wavelength 0.71073
_diffrn_reflns_av_R_equivalents 0.0226
_diffrn_reflns_av_sigmaI/netI 0.0495
_diffrn_reflns_limit_h_max 9
_diffrn_reflns_limit_h_min -9
_diffrn_reflns_limit_k_max 10
_diffrn_reflns_limit_k_min -10
_diffrn_reflns_limit_l_max 13
_diffrn_reflns_limit_l_min 0
_diffrn_reflns_number 2875
_diffrn_reflns_theta_full 25.00
_diffrn_reflns_theta_max 25.00
_diffrn_reflns_theta_min 2.48
_diffrn_standards_decay_% 0.96
_diffrn_standards_interval_count 200
_diffrn_standards_number 3
_exptl_absorpt_coefficient_mu 0.111
_exptl_absorpt_correction_type none
_exptl_crystal_colour yellow
_exptl_crystal_density_diffrn 1.460
_exptl_crystal_description prism
_exptl_crystal_F_000 344
_exptl_crystal_size_max 0.4
_exptl_crystal_size_mid 0.3
_exptl_crystal_size_min 0.2
_refine_diff_density_max 0.179
_refine_diff_density_min -0.159
_refine_ls_extinction_coef 0.0025(4)
_refine_ls_extinction_expression Fc^*^=kFc[1+0.001xFc^2^\l^3^/sin(2\q)]^-1/4^
_refine_ls_extinction_method 'SHELXL97 (Sheldrick, 1997)'
_refine_ls_goodness_of_fit_ref 1.013
_refine_ls_hydrogen_treatment constr
_refine_ls_matrix_type full
_refine_ls_number_parameters 227
_refine_ls_number_reflns 2681
_refine_ls_number_restraints 0
_refine_ls_restrained_S_all 1.013
_refine_ls_R_factor_all 0.1191
_refine_ls_R_factor_gt 0.0423
_refine_ls_shift/su_max 0.000
_refine_ls_shift/su_mean 0.000
_refine_ls_structure_factor_coef Fsqd
_refine_ls_weighting_details 'calc w = 1/[\s^2^(Fo^2^)+(0.0607P)^2^+0.1152P] where P=(Fo^2^+2Fc^2^)/3'
_refine_ls_weighting_scheme calc
_refine_ls_wR_factor_gt 0.1000
_refine_ls_wR_factor_ref 0.1287
_reflns_number_gt 1314
_reflns_number_total 2681
_reflns_threshold_expression I>2\s(I)
_cod_data_source_file ln1184.cif
_cod_data_source_block II
_cod_database_code 2015175

loop_
_symmetry_equiv_pos_as_xyz
'x, y, z'
'-x, -y, -z'

loop_
_atom_site_label
_atom_site_fract_x
_atom_site_fract_y
_atom_site_fract_z
_atom_site_U_iso_or_equiv
_atom_site_adp_type
_atom_site_calc_flag
_atom_site_refinement_flags
_atom_site_occupancy
_atom_site_disorder_assembly
_atom_site_disorder_group
_atom_site_type_symbol
C1 -0.0776(3) 0.6168(3) 0.1656(2) 0.0559(6) Uani d . 1 . . C
H1 -0.1679 0.6153 0.2296 0.067 Uiso calc R 1 . . H
C2 -0.0846(4) 0.7473(3) 0.0628(3) 0.0659(7) Uani d . 1 . . C
H2 -0.1798 0.8353 0.0569 0.079 Uiso calc R 1 . . H
C3 0.0491(4) 0.7527(3) -0.0357(2) 0.0678(8) Uani d . 1 . . C
H3 0.0410 0.8436 -0.1062 0.081 Uiso calc R 1 . . H
C4 0.1891(4) 0.6276(3) -0.0290(2) 0.0602(7) Uani d . 1 . . C
H4 0.2769 0.6334 -0.0948 0.072 Uiso calc R 1 . . H
C5 0.5148(3) 0.1091(3) 0.1858(3) 0.0632(7) Uani d . 1 . . C
H5 0.6000 0.1182 0.1183 0.076 Uiso calc R 1 . . H
C6 0.5382(3) -0.0231(3) 0.2866(3) 0.0684(8) Uani d . 1 . . C
H6 0.6399 -0.1036 0.2883 0.082 Uiso calc R 1 . . H
C7 0.4114(3) -0.0412(3) 0.3893(3) 0.0624(7) Uani d . 1 . . C
H7 0.4300 -0.1335 0.4584 0.075 Uiso calc R 1 . . H
C8 0.2629(3) 0.0734(3) 0.3892(2) 0.0514(6) Uani d . 1 . . C
H8 0.1790 0.0584 0.4573 0.062 Uiso calc R 1 . . H
C9 0.0851(3) 0.3411(3) 0.27999(19) 0.0400(5) Uani d . 1 . . C
N10 0.3465(2) 0.3660(2) 0.07906(17) 0.0534(5) Uani d . 1 . . N
C11 0.0667(3) 0.4819(3) 0.17662(19) 0.0431(6) Uani d . 1 . . C
C12 0.2044(3) 0.4867(3) 0.0773(2) 0.0487(6) Uani d . 1 . . C
C13 0.2333(3) 0.2167(3) 0.2860(2) 0.0422(5) Uani d . 1 . . C
C14 0.3613(3) 0.2357(3) 0.1807(2) 0.0472(6) Uani d . 1 . . C
C15 -0.0594(3) 0.3239(3) 0.3817(2) 0.0414(5) Uani d . 1 . . C
O16 -0.03122(18) 0.35588(19) 0.48181(14) 0.0501(5) Uani d . 1 . . O
O17 -0.1824(2) 0.2872(2) 0.37816(15) 0.0681(6) Uani d . 1 . . O
C18 -0.1595(3) 0.3494(3) 0.5831(2) 0.0442(6) Uani d . 1 . . C
C19 -0.1398(3) 0.2205(3) 0.6894(2) 0.0549(7) Uani d . 1 . . C
C20 -0.2582(4) 0.2158(4) 0.7937(2) 0.0676(8) Uani d . 1 . . C
H20 -0.2427 0.1273 0.8657 0.081 Uiso calc R 1 . . H
C21 -0.3992(3) 0.3434(4) 0.7898(2) 0.0680(8) Uani d . 1 . . C
H21 -0.4805 0.3410 0.8598 0.082 Uiso calc R 1 . . H
C22 -0.4226(3) 0.4748(4) 0.6845(2) 0.0615(7) Uani d . 1 . . C
H22 -0.5185 0.5617 0.6821 0.074 Uiso calc R 1 . . H
C23 -0.3012(3) 0.4746(3) 0.5829(2) 0.0519(6) Uani d . 1 . . C
F24 -0.0005(2) 0.09652(19) 0.69054(14) 0.0841(6) Uani d . 1 . . F
F25 -0.31815(19) 0.60132(19) 0.47740(14) 0.0791(5) Uani d . 1 . . F

loop_
_atom_site_aniso_label
_atom_site_aniso_U_11
_atom_site_aniso_U_22
_atom_site_aniso_U_33
_atom_site_aniso_U_12
_atom_site_aniso_U_13
_atom_site_aniso_U_23
C1 0.0566(15) 0.0487(15) 0.0511(15) -0.0047(12) -0.0026(12) -0.0108(12)
C2 0.0758(18) 0.0470(15) 0.0584(17) -0.0025(13) -0.0142(15) -0.0033(13)
C3 0.091(2) 0.0542(17) 0.0450(16) -0.0177(17) -0.0096(15) 0.0023(13)
C4 0.0785(19) 0.0564(16) 0.0394(14) -0.0230(16) 0.0048(13) -0.0083(12)
C5 0.0500(15) 0.0576(17) 0.0721(18) -0.0102(13) 0.0214(13) -0.0272(15)
C6 0.0476(15) 0.0536(17) 0.086(2) 0.0014(13) 0.0024(15) -0.0180(16)
C7 0.0558(16) 0.0512(15) 0.0641(17) -0.0046(13) -0.0005(14) -0.0094(13)
C8 0.0475(14) 0.0470(14) 0.0486(14) -0.0070(12) 0.0039(11) -0.0104(12)
C9 0.0412(12) 0.0410(13) 0.0352(12) -0.0107(10) 0.0020(10) -0.0119(10)
N10 0.0593(13) 0.0502(13) 0.0446(12) -0.0169(11) 0.0132(9) -0.0155(10)
C11 0.0463(13) 0.0428(13) 0.0371(12) -0.0102(11) -0.0002(10) -0.0120(11)
C12 0.0590(15) 0.0498(14) 0.0358(13) -0.0183(13) 0.0039(11) -0.0126(11)
C13 0.0399(13) 0.0428(13) 0.0403(13) -0.0086(11) 0.0026(10) -0.0141(10)
C14 0.0464(14) 0.0456(14) 0.0476(14) -0.0139(11) 0.0104(11) -0.0191(12)
C15 0.0378(13) 0.0406(13) 0.0385(13) -0.0047(10) -0.0004(10) -0.0100(10)
O16 0.0450(9) 0.0677(11) 0.0391(9) -0.0176(8) 0.0086(7) -0.0231(8)
O17 0.0535(11) 0.1069(16) 0.0573(11) -0.0363(11) 0.0112(8) -0.0376(10)
C18 0.0397(12) 0.0541(14) 0.0369(13) -0.0106(11) 0.0029(10) -0.0168(11)
C19 0.0498(14) 0.0574(16) 0.0488(15) -0.0027(12) -0.0009(13) -0.0181(13)
C20 0.0757(19) 0.0725(19) 0.0425(15) -0.0195(16) 0.0100(14) -0.0119(13)
C21 0.0628(17) 0.096(2) 0.0484(17) -0.0280(17) 0.0197(13) -0.0342(16)
C22 0.0426(14) 0.0808(19) 0.0578(17) -0.0030(13) 0.0043(13) -0.0339(16)
C23 0.0484(15) 0.0559(15) 0.0449(15) -0.0034(13) -0.0075(12) -0.0144(12)
F24 0.0820(11) 0.0667(10) 0.0689(10) 0.0119(9) 0.0010(8) -0.0106(8)
F25 0.0767(10) 0.0689(10) 0.0628(10) 0.0062(8) -0.0087(8) -0.0054(8)

loop_
_atom_type_symbol
_atom_type_description
_atom_type_scat_dispersion_real
_atom_type_scat_dispersion_imag
_atom_type_scat_source
C C 0.0033 0.0016 'International Tables Vol C Tables 4.2.6.8 and 6.1.1.4'
H H 0.0000 0.0000 'International Tables Vol C Tables 4.2.6.8 and 6.1.1.4'
N N 0.0061 0.0033 'International Tables Vol C Tables 4.2.6.8 and 6.1.1.4'
O O 0.0106 0.0060 'International Tables Vol C Tables 4.2.6.8 and 6.1.1.4'
F F 0.0171 0.0103 'International Tables Vol C Tables 4.2.6.8 and 6.1.1.4'

loop_
_geom_angle_atom_site_label_1
_geom_angle_atom_site_label_2
_geom_angle_atom_site_label_3
_geom_angle
_geom_angle_publ_flag
C2 C1 C11 120.3(2) ?
C2 C1 H1 119.8 ?
C11 C1 H1 119.8 ?
C1 C2 C3 121.2(3) ?
C1 C2 H2 119.4 ?
C3 C2 H2 119.4 ?
C4 C3 C2 120.6(2) ?
C4 C3 H3 119.7 ?
C2 C3 H3 119.7 ?
C3 C4 C12 120.9(2) ?
C3 C4 H4 119.6 ?
C12 C4 H4 119.6 ?
C6 C5 C14 121.1(2) ?
C6 C5 H5 119.5 ?
C14 C5 H5 119.5 ?
C5 C6 C7 120.8(2) ?
C5 C6 H6 119.6 ?
C7 C6 H6 119.6 ?
C8 C7 C6 120.8(2) ?
C8 C7 H7 119.6 ?
C6 C7 H7 119.6 ?
C7 C8 C13 120.5(2) ?
C7 C8 H8 119.7 ?
C13 C8 H8 119.7 ?
C13 C9 C11 120.8(2) ?
C13 C9 C15 120.05(19) ?
C11 C9 C15 119.11(19) ?
C14 N10 C12 117.89(19) ?
C9 C11 C1 124.3(2) ?
C9 C11 C12 116.7(2) ?
C1 C11 C12 119.0(2) ?
N10 C12 C4 118.4(2) ?
N10 C12 C11 123.6(2) ?
C4 C12 C11 118.0(2) ?
C9 C13 C8 123.9(2) ?
C9 C13 C14 117.1(2) ?
C8 C13 C14 119.0(2) ?
N10 C14 C5 118.4(2) ?
N10 C14 C13 123.8(2) ?
C5 C14 C13 117.7(2) ?
C9 C15 O16 110.6(2) yes
C9 C15 O17 125.9(2) yes
C15 O16 C18 116.8(2) ?
O16 C15 O17 123.5(2) ?
C23 C18 C19 117.9(2) ?
C23 C18 O16 121.7(2) ?
C19 C18 O16 120.2(2) ?
F24 C19 C18 118.4(2) ?
F24 C19 C20 120.1(2) ?
C18 C19 C20 121.6(2) ?
C21 C20 C19 118.8(2) ?
C21 C20 H20 120.6 ?
C19 C20 H20 120.6 ?
C20 C21 C22 121.0(2) ?
C20 C21 H21 119.5 ?
C22 C21 H21 119.5 ?
C23 C22 C21 118.1(2) ?
C23 C22 H22 120.9 ?
C21 C22 H22 120.9 ?
F25 C23 C18 117.1(2) ?
F25 C23 C22 120.4(2) ?
C18 C23 C22 122.5(2) ?

loop_
_geom_bond_atom_site_label_1
_geom_bond_atom_site_label_2
_geom_bond_site_symmetry_2
_geom_bond_distance
_geom_bond_publ_flag
C1 C2 . 1.347(3) ?
C1 C11 . 1.416(3) ?
C1 H1 . 0.9300 ?
C2 C3 . 1.403(4) ?
C2 H2 . 0.9300 ?
C3 C4 . 1.346(4) ?
C3 H3 . 0.9300 ?
C4 C12 . 1.422(3) ?
C4 H4 . 0.9300 ?
C5 C6 . 1.343(4) ?
C5 C14 . 1.426(3) ?
C5 H5 . 0.9300 ?
C6 C7 . 1.402(4) ?
C6 H6 . 0.9300 ?
C7 C8 . 1.347(3) ?
C7 H7 . 0.9300 ?
C8 C13 . 1.418(3) ?
C8 H8 . 0.9300 ?
C9 C13 . 1.387(3) ?
C9 C11 . 1.403(3) ?
C9 C15 . 1.488(3) ?
N10 C12 . 1.339(3) yes
N10 C14 . 1.337(3) yes
C11 C12 . 1.430(3) ?
C13 C14 . 1.427(3) ?
C15 O16 . 1.352(3) yes
C15 O17 . 1.180(3) yes
O16 C18 . 1.395(2) yes
C18 C23 . 1.361(3) ?
C18 C19 . 1.364(3) ?
C19 F24 . 1.342(3) yes
C19 C20 . 1.372(3) ?
C20 C21 . 1.366(4) ?
C20 H20 . 0.9300 ?
C21 C22 . 1.370(4) ?
C21 H21 . 0.9300 ?
C22 C23 . 1.367(3) ?
C22 H22 . 0.9300 ?
C23 F25 . 1.347(3) yes

loop_
_geom_hbond_atom_site_label_D
_geom_hbond_atom_site_label_H
_geom_hbond_atom_site_label_A
_geom_hbond_site_symmetry_A
_geom_hbond_distance_DH
_geom_hbond_distance_HA
_geom_hbond_distance_DA
_geom_hbond_angle_DHA
_geom_hbond_publ_flag
C22 H22 O17 2_466 0.93 2.55 3.395(4) 151 y

loop_
_geom_torsion_atom_site_label_1
_geom_torsion_atom_site_label_2
_geom_torsion_atom_site_label_3
_geom_torsion_atom_site_label_4
_geom_torsion
_geom_torsion_publ_flag
C11 C1 C2 C3 0.4(4) ?
C1 C2 C3 C4 -0.7(4) ?
C2 C3 C4 C12 0.4(4) ?
C14 C5 C6 C7 0.7(4) ?
C5 C6 C7 C8 0.2(4) ?
C6 C7 C8 C13 -1.4(4) ?
C13 C9 C11 C1 -177.5(2) ?
C15 C9 C11 C1 4.7(3) ?
C13 C9 C11 C12 2.4(3) ?
C15 C9 C11 C12 -175.4(2) ?
C2 C1 C11 C9 -180.0(3) ?
C2 C1 C11 C12 0.1(4) ?
C14 N10 C12 C4 178.5(2) ?
C14 N10 C12 C11 -1.5(3) ?
C3 C4 C12 N10 -179.9(2) ?
C3 C4 C12 C11 0.1(4) ?
C9 C11 C12 N10 -0.3(3) ?
C1 C11 C12 N10 179.6(2) ?
C9 C11 C12 C4 179.7(2) ?
C1 C11 C12 C4 -0.4(3) ?
C11 C9 C13 C8 178.0(2) ?
C15 C9 C13 C8 -4.2(3) ?
C11 C9 C13 C14 -2.7(3) ?
C15 C9 C13 C14 175.2(2) ?
C7 C8 C13 C9 -178.9(2) ?
C7 C8 C13 C14 1.8(4) ?
C12 N10 C14 C5 -177.6(2) ?
C12 N10 C14 C13 1.3(3) ?
C6 C5 C14 N10 178.6(3) ?
C6 C5 C14 C13 -0.3(4) ?
C9 C13 C14 N10 0.8(3) ?
C8 C13 C14 N10 -179.8(2) ?
C9 C13 C14 C5 179.7(2) ?
C8 C13 C14 C5 -0.9(3) ?
C13 C9 C15 O17 -99.8(3) ?
C13 C9 C15 O16 80.0(2) ?
C11 C9 C15 O16 -102.2(2) ?
O17 C15 O16 C18 -2.2(3) ?
C9 C15 O16 C18 178.01(17) ?
C11 C9 C15 O17 78.1(3) yes
C15 O16 C18 C23 -79.8(3) ?
C15 O16 C18 C19 104.9(3) yes
C23 C18 C19 F24 -180.0(2) ?
O16 C18 C19 F24 -4.5(3) ?
C23 C18 C19 C20 0.0(4) ?
O16 C18 C19 C20 175.5(2) ?
F24 C19 C20 C21 -179.7(2) ?
C18 C19 C20 C21 0.3(4) ?
C19 C20 C21 C22 -0.4(4) ?
C20 C21 C22 C23 0.2(4) ?
C19 C18 C23 F25 179.6(2) ?
O16 C18 C23 F25 4.2(3) ?
C19 C18 C23 C22 -0.2(4) ?
O16 C18 C23 C22 -175.6(2) ?
C21 C22 C23 F25 -179.7(2) ?
C21 C22 C23 C18 0.1(4) ?

loop_
_cod_related_entry_id
_cod_related_entry_database
_cod_related_entry_code
1 ChemSpider 9029534
